data_7132905
loop_
_publ_author_name
'Sadaphal, Vikas Ashokrao'
'Wu, Tien-Lin'
'Liu, Rai-Shung'

_publ_section_title
;
 Synthesis of two nitrogen-containing polyaromatic compounds through gold
 catalysis/DBU-promoted cyclizations.
;
_journal_issue 32
_journal_name_full 'Chemical communications (Cambridge, England)'
_journal_page_first 4294
_journal_page_last 4297
_journal_paper_doi 10.1039/d4cc00113c
_journal_volume 60
_journal_year 2024
_chemical_formula_moiety 'C17 H9 N3 O'
_chemical_formula_sum 'C17 H9 N3 O'
_chemical_formula_weight 271.27
_space_group_crystal_system monoclinic
_space_group_IT_number 14
_space_group_name_Hall '-P 2ybc'
_space_group_name_H-M_alt 'P 1 21/c 1'
_atom_sites_solution_hydrogens geom
_atom_sites_solution_primary dual
_audit_creation_date 2023-10-17
_audit_creation_method
;
Olex2 1.5-ac5-024
(compiled 2022.04.12 svn.rca3783a0 for Rigaku Oxford Diffraction, GUI svn.r6498)
;
_audit_update_record
;
2023-10-17 deposited with the CCDC.	2024-03-20 downloaded from the CCDC.
;
_cell_angle_alpha 90
_cell_angle_beta 93.565(3)
_cell_angle_gamma 90
_cell_formula_units_Z 4
_cell_length_a 3.77916(13)
_cell_length_b 16.2226(5)
_cell_length_c 19.1757(6)
_cell_measurement_reflns_used 3179
_cell_measurement_temperature 100.01(10)
_cell_measurement_theta_max 74.2430
_cell_measurement_theta_min 3.5780
_cell_volume 1173.35(7)
_computing_cell_refinement 'CrysAlisPro 1.171.42.96a (Rigaku OD, 2023)'
_computing_data_collection 'CrysAlisPro 1.171.42.96a (Rigaku OD, 2023)'
_computing_data_reduction 'CrysAlisPro 1.171.42.96a (Rigaku OD, 2023)'
_computing_molecular_graphics 'Olex2 1.5-ac5-024 (Dolomanov et al., 2009)'
_computing_publication_material 'Olex2 1.5-ac5-024 (Dolomanov et al., 2009)'
_computing_structure_refinement 'SHELXL 2018/3 (Sheldrick, 2015)'
_computing_structure_solution 'SHELXT 2018/2 (Sheldrick, 2018)'
_diffrn_ambient_environment N~2~
_diffrn_ambient_temperature 100.01(10)
_diffrn_detector 'Hybrid Pixel Array Detector'
_diffrn_detector_area_resol_mean 10.0000
_diffrn_detector_type 'HyPix-Arc 150'
_diffrn_measured_fraction_theta_full 0.997
_diffrn_measured_fraction_theta_max 0.935
_diffrn_measurement_details
;
List of Runs (angles in degrees, time in seconds):

  # Type    Start    End  Width  t~exp~   \w     \q     \k     \f   Frames
#--------------------------------------------------------------------------
  1  \w     35.00  77.00   0.50    0.17    --   75.94 -95.00-150.00   84
  2  \w     39.00  65.00   0.50    0.17    --   83.87-111.00-150.00   52
  3  \w     16.00  41.00   0.50    0.17    --   56.05 -95.00 -90.00   50
  4  \w     53.00  88.00   0.50    0.17    --   83.87 -95.00-120.00   70
  5  \w     15.00  58.00   0.50    0.17    --   56.05 -95.00   0.00   86
  6  \w     30.00  67.00   0.50    0.17    --   69.01 -95.00  60.00   74
  7  \w     33.00  60.00   0.50    0.17    --   75.94 -95.00  60.00   54
  8  \w     49.00  83.00   0.50    0.17    --   83.87 -95.00  90.00   68
  9  \w     53.00  79.00   0.50    0.17    --   75.94  15.00   0.00   52
 10  \w     49.00 120.00   0.50    0.17    --   83.87  15.00-150.00  142
 11  \w     77.00 120.00   0.50    0.17    --   83.87  15.00 -60.00   86
 12  \w     55.00 126.00   0.50    0.17    --   75.94  15.00 150.00  142
 13  \w    -90.00 -61.00   0.50    0.17    --  -75.32 -15.00 -60.00   58
 14  \w   -126.00 -95.00   0.50    0.17    --  -75.32 -15.00 -60.00   62
 15  \w    -92.00 -31.00   0.50    0.17    --  -75.32 111.00 -90.00  122
 16  \w    -91.00 -31.00   0.50    0.17    --  -75.32 111.00 120.00  120
;
_diffrn_measurement_device 'four-circle diffractometer'
_diffrn_measurement_device_type 'XtaLAB Synergy R, DW system, HyPix-Arc 150'
_diffrn_measurement_method '\w scans'
_diffrn_orient_matrix_type 'CrysAlisPro convention (1999,Acta A55,543-557)'
_diffrn_orient_matrix_UB_11 0.3373883000
_diffrn_orient_matrix_UB_12 -0.0130433000
_diffrn_orient_matrix_UB_13 -0.0398027000
_diffrn_orient_matrix_UB_21 0.1218676000
_diffrn_orient_matrix_UB_22 -0.0680278000
_diffrn_orient_matrix_UB_23 0.0521344000
_diffrn_orient_matrix_UB_31 -0.1953598000
_diffrn_orient_matrix_UB_32 -0.0649102000
_diffrn_orient_matrix_UB_33 -0.0467036000
_diffrn_radiation_monochromator mirror
_diffrn_radiation_probe x-ray
_diffrn_radiation_type 'Cu K\a'
_diffrn_radiation_wavelength 1.54184
_diffrn_reflns_av_R_equivalents 0.0282
_diffrn_reflns_av_unetI/netI 0.0338
_diffrn_reflns_Laue_measured_fraction_full 0.997
_diffrn_reflns_Laue_measured_fraction_max 0.935
_diffrn_reflns_limit_h_max 4
_diffrn_reflns_limit_h_min -4
_diffrn_reflns_limit_k_max 18
_diffrn_reflns_limit_k_min -20
_diffrn_reflns_limit_l_max 21
_diffrn_reflns_limit_l_min -23
_diffrn_reflns_number 6065
_diffrn_reflns_point_group_measured_fraction_full 0.997
_diffrn_reflns_point_group_measured_fraction_max 0.935
_diffrn_reflns_theta_full 67.684
_diffrn_reflns_theta_max 74.802
_diffrn_reflns_theta_min 3.572
_diffrn_source 'Rotating-anode X-ray tube'
_diffrn_source_type 'Rigaku (Cu) X-ray Source'
_exptl_absorpt_coefficient_mu 0.804
_exptl_absorpt_correction_T_max 1.00000
_exptl_absorpt_correction_T_min 0.85955
_exptl_absorpt_correction_type multi-scan
_exptl_absorpt_process_details
;
CrysAlisPro 1.171.42.96a (Rigaku Oxford Diffraction, 2023)
Empirical absorption correction using spherical harmonics,
implemented in SCALE3 ABSPACK scaling algorithm.
;
_exptl_crystal_colour 'dark red'
_exptl_crystal_colour_modifier dark
_exptl_crystal_colour_primary red
_exptl_crystal_density_diffrn 1.536
_exptl_crystal_description block
_exptl_crystal_F_000 560
_exptl_crystal_size_max 0.09
_exptl_crystal_size_mid 0.07
_exptl_crystal_size_min 0.04
_refine_diff_density_max 0.150
_refine_diff_density_min -0.193
_refine_diff_density_rms 0.042
_refine_ls_extinction_method none
_refine_ls_goodness_of_fit_ref 1.039
_refine_ls_hydrogen_treatment constr
_refine_ls_matrix_type full
_refine_ls_number_parameters 190
_refine_ls_number_reflns 2257
_refine_ls_number_restraints 0
_refine_ls_restrained_S_all 1.039
_refine_ls_R_factor_all 0.0548
_refine_ls_R_factor_gt 0.0404
_refine_ls_shift/su_max 0.000
_refine_ls_shift/su_mean 0.000
_refine_ls_structure_factor_coef Fsqd
_refine_ls_weighting_details 'w=1/[\s^2^(Fo^2^)+(0.0572P)^2^+0.1630P] where P=(Fo^2^+2Fc^2^)/3'
_refine_ls_weighting_scheme calc
_refine_ls_wR_factor_gt 0.1013
_refine_ls_wR_factor_ref 0.1090
_reflns_Friedel_coverage 0.000
_reflns_number_gt 1756
_reflns_number_total 2257
_reflns_threshold_expression 'I > 2\s(I)'
_cod_data_source_file d4cc00113c2.cif
_cod_data_source_block 231041lt_auto
_cod_depositor_comments 'Adding full bibliography for 7132900--7132907.cif.'
_cod_original_cell_volume 1173.34(7)
_cod_database_code 7132905
_shelx_shelxl_version_number 2018/3
_shelx_space_group_comment
;
The symmetry employed for this shelxl refinement is uniquely defined
by the following loop, which should always be used as a source of
symmetry information in preference to the above space-group names.
They are only intended as comments.
;
_shelx_estimated_absorpt_t_max 0.969
_shelx_estimated_absorpt_t_min 0.931
_olex2_refinement_description
;
1. Fixed Uiso
 At 1.2 times of:
  All C(H) groups
2.a Aromatic/amide H refined with riding coordinates:
 C3(H3), C6(H6), C8(H8), C9(H9), C10(H10), C15(H15), C16(H16), C17(H17),
 C18(H18)
;
_olex2_submission_special_instructions 'No special instructions were received'
_oxdiff_exptl_absorpt_empirical_details
;
Empirical correction (ABSPACK) includes:
- Absorption correction using spherical harmonics
- Frame scaling
;
_oxdiff_exptl_absorpt_empirical_full_max 1.357
_oxdiff_exptl_absorpt_empirical_full_min 0.850

loop_
_space_group_symop_operation_xyz
'x, y, z'
'-x, y+1/2, -z+1/2'
'-x, -y, -z'
'x, -y-1/2, z-1/2'

loop_
_atom_site_label
_atom_site_type_symbol
_atom_site_fract_x
_atom_site_fract_y
_atom_site_fract_z
_atom_site_U_iso_or_equiv
_atom_site_adp_type
_atom_site_occupancy
_atom_site_site_symmetry_order
_atom_site_calc_flag
_atom_site_refinement_flags_posn
_atom_site_refinement_flags_adp
_atom_site_refinement_flags_occupancy
_atom_site_disorder_assembly
_atom_site_disorder_group
O21 O -0.6212(3) -0.25594(7) 0.19751(6) 0.0392(3) Uani 1 1 d . . . . .
N5 N 0.2442(4) 0.03188(8) 0.39405(7) 0.0317(3) Uani 1 1 d . . . . .
N13 N -0.0479(3) -0.08919(8) 0.34934(6) 0.0270(3) Uani 1 1 d . . . . .
N20 N -0.4870(4) -0.25415(8) 0.25966(7) 0.0327(3) Uani 1 1 d . . . . .
C1 C -0.1206(4) -0.21430(9) 0.41121(8) 0.0278(4) Uani 1 1 d . . . . .
C2 C 0.0588(4) -0.17407(10) 0.46988(8) 0.0291(4) Uani 1 1 d . . . . .
C3 C 0.1878(4) -0.09172(10) 0.46511(8) 0.0299(4) Uani 1 1 d . . . . .
H3 H 0.311453 -0.066988 0.504374 0.036 Uiso 1 1 calc R U . . .
C4 C 0.1345(4) -0.04851(10) 0.40466(8) 0.0285(4) Uani 1 1 d . . . . .
C6 C 0.1680(4) 0.06837(10) 0.33419(8) 0.0323(4) Uani 1 1 d . . . . .
H6 H 0.243177 0.123821 0.329178 0.039 Uiso 1 1 calc R U . . .
C7 C -0.0239(4) 0.02974(10) 0.27482(8) 0.0305(4) Uani 1 1 d . . . . .
C8 C -0.1175(4) 0.06055(10) 0.20851(8) 0.0332(4) Uani 1 1 d . . . . .
H8 H -0.062743 0.115785 0.196742 0.040 Uiso 1 1 calc R U . . .
C9 C -0.2942(5) 0.00851(11) 0.15930(8) 0.0348(4) Uani 1 1 d . . . . .
H9 H -0.354095 0.029832 0.113954 0.042 Uiso 1 1 calc R U . . .
C10 C -0.3868(4) -0.07295(10) 0.17337(8) 0.0321(4) Uani 1 1 d . . . . .
H10 H -0.506401 -0.105935 0.138399 0.038 Uiso 1 1 calc R U . . .
C11 C -0.2997(4) -0.10496(10) 0.24008(8) 0.0288(4) Uani 1 1 d . . . . .
C12 C -0.1206(4) -0.05118(10) 0.28631(8) 0.0281(3) Uani 1 1 d . . . . .
C14 C -0.1745(4) -0.16853(9) 0.34771(8) 0.0277(3) Uani 1 1 d . . . . .
C15 C -0.2420(4) -0.29593(10) 0.41803(8) 0.0308(4) Uani 1 1 d . . . . .
H15 H -0.358793 -0.323175 0.379244 0.037 Uiso 1 1 calc R U . . .
C16 C -0.1907(4) -0.33595(10) 0.48114(8) 0.0348(4) Uani 1 1 d . . . . .
H16 H -0.270753 -0.391107 0.485568 0.042 Uiso 1 1 calc R U . . .
C17 C -0.0214(4) -0.29618(11) 0.53898(9) 0.0342(4) Uani 1 1 d . . . . .
H17 H 0.007508 -0.324261 0.582431 0.041 Uiso 1 1 calc R U . . .
C18 C 0.1024(4) -0.21745(10) 0.53346(8) 0.0320(4) Uani 1 1 d . . . . .
H18 H 0.219224 -0.191672 0.572978 0.038 Uiso 1 1 calc R U . . .
C19 C -0.3367(4) -0.18120(10) 0.27944(7) 0.0279(3) Uani 1 1 d . . . . .

loop_
_atom_site_aniso_label
_atom_site_aniso_U_11
_atom_site_aniso_U_22
_atom_site_aniso_U_33
_atom_site_aniso_U_23
_atom_site_aniso_U_13
_atom_site_aniso_U_12
O21 0.0461(7) 0.0351(7) 0.0347(7) -0.0076(5) -0.0108(5) 0.0008(6)
N5 0.0333(8) 0.0277(7) 0.0341(7) -0.0035(6) 0.0022(6) -0.0028(6)
N13 0.0278(7) 0.0249(7) 0.0282(7) -0.0041(5) 0.0003(5) -0.0009(5)
N20 0.0344(8) 0.0301(8) 0.0327(8) -0.0069(6) -0.0059(6) 0.0015(6)
C1 0.0257(8) 0.0269(8) 0.0309(8) -0.0024(6) 0.0015(6) 0.0029(6)
C2 0.0242(7) 0.0308(9) 0.0324(8) -0.0030(7) 0.0017(6) 0.0024(7)
C3 0.0285(8) 0.0303(9) 0.0306(8) -0.0067(6) -0.0008(6) 0.0004(7)
C4 0.0266(8) 0.0274(8) 0.0316(8) -0.0085(6) 0.0021(6) -0.0006(7)
C6 0.0318(9) 0.0273(9) 0.0383(9) -0.0027(7) 0.0058(7) -0.0011(7)
C7 0.0297(8) 0.0268(8) 0.0352(9) -0.0025(6) 0.0044(7) 0.0013(7)
C8 0.0330(9) 0.0290(9) 0.0377(9) 0.0036(7) 0.0038(7) 0.0026(7)
C9 0.0360(9) 0.0350(9) 0.0334(9) 0.0047(7) 0.0027(7) 0.0074(7)
C10 0.0310(8) 0.0323(9) 0.0327(9) -0.0035(7) 0.0005(6) 0.0034(7)
C11 0.0273(8) 0.0288(8) 0.0302(8) -0.0032(6) 0.0011(6) 0.0040(6)
C12 0.0275(8) 0.0280(8) 0.0286(8) 0.0002(6) 0.0015(6) 0.0030(7)
C14 0.0247(8) 0.0251(8) 0.0333(8) -0.0049(6) 0.0016(6) 0.0008(6)
C15 0.0294(8) 0.0281(8) 0.0347(9) -0.0036(7) 0.0004(6) 0.0009(7)
C16 0.0331(9) 0.0306(9) 0.0405(10) 0.0030(7) 0.0012(7) 0.0014(7)
C17 0.0325(9) 0.0353(9) 0.0345(9) 0.0062(7) 0.0000(7) 0.0031(7)
C18 0.0297(8) 0.0344(9) 0.0315(8) -0.0018(7) -0.0009(6) 0.0022(7)
C19 0.0278(8) 0.0270(8) 0.0286(8) -0.0037(6) -0.0012(6) 0.0021(7)

loop_
_atom_type_symbol
_atom_type_description
_atom_type_scat_dispersion_real
_atom_type_scat_dispersion_imag
_atom_type_scat_source
C C 0.0181 0.0091 'International Tables Vol C Tables 4.2.6.8 and 6.1.1.4'
H H 0.0000 0.0000 'International Tables Vol C Tables 4.2.6.8 and 6.1.1.4'
N N 0.0311 0.0180 'International Tables Vol C Tables 4.2.6.8 and 6.1.1.4'
O O 0.0492 0.0322 'International Tables Vol C Tables 4.2.6.8 and 6.1.1.4'

loop_
_geom_angle_atom_site_label_1
_geom_angle_atom_site_label_2
_geom_angle_atom_site_label_3
_geom_angle
_geom_angle_site_symmetry_1
_geom_angle_site_symmetry_3
_geom_angle_publ_flag
C6 N5 C4 120.18(13) . . ?
C12 N13 C4 121.38(14) . . ?
C12 N13 C14 110.59(12) . . ?
C14 N13 C4 128.03(13) . . ?
O21 N20 C19 114.80(13) . . ?
C14 C1 C2 117.86(14) . . ?
C15 C1 C2 119.69(14) . . ?
C15 C1 C14 122.45(14) . . ?
C3 C2 C1 121.50(14) . . ?
C18 C2 C1 118.41(15) . . ?
C18 C2 C3 120.08(14) . . ?
C4 C3 C2 120.30(14) . . ?
N5 C4 N13 118.13(14) . . ?
C3 C4 N5 125.46(14) . . ?
C3 C4 N13 116.41(14) . . ?
N5 C6 C7 124.36(15) . . ?
C8 C7 C6 130.33(16) . . ?
C12 C7 C6 114.08(14) . . ?
C12 C7 C8 115.57(15) . . ?
C7 C8 C9 118.79(15) . . ?
C10 C9 C8 123.59(15) . . ?
C9 C10 C11 118.64(15) . . ?
C10 C11 C19 139.60(15) . . ?
C12 C11 C10 115.30(15) . . ?
C12 C11 C19 105.11(13) . . ?
N13 C12 C7 121.82(14) . . ?
N13 C12 C11 110.07(14) . . ?
C7 C12 C11 128.10(15) . . ?
N13 C14 C1 115.87(13) . . ?
N13 C14 C19 106.58(13) . . ?
C19 C14 C1 137.53(15) . . ?
C16 C15 C1 119.71(15) . . ?
C15 C16 C17 120.70(16) . . ?
C18 C17 C16 120.68(15) . . ?
C17 C18 C2 120.79(15) . . ?
N20 C19 C11 130.26(14) . . ?
N20 C19 C14 122.09(14) . . ?
C14 C19 C11 107.65(13) . . ?

loop_
_geom_bond_atom_site_label_1
_geom_bond_atom_site_label_2
_geom_bond_distance
_geom_bond_site_symmetry_2
_geom_bond_publ_flag
O21 N20 1.2662(17) . ?
N5 C4 1.387(2) . ?
N5 C6 1.308(2) . ?
N13 C4 1.3946(19) . ?
N13 C12 1.3695(19) . ?
N13 C14 1.373(2) . ?
N20 C19 1.357(2) . ?
C1 C2 1.434(2) . ?
C1 C14 1.430(2) . ?
C1 C15 1.410(2) . ?
C2 C3 1.427(2) . ?
C2 C18 1.408(2) . ?
C3 C4 1.359(2) . ?
C6 C7 1.454(2) . ?
C7 C8 1.391(2) . ?
C7 C12 1.384(2) . ?
C8 C9 1.404(2) . ?
C9 C10 1.398(2) . ?
C10 C11 1.401(2) . ?
C11 C12 1.389(2) . ?
C11 C19 1.460(2) . ?
C14 C19 1.425(2) . ?
C15 C16 1.376(2) . ?
C16 C17 1.403(2) . ?
C17 C18 1.367(2) . ?
